data_7239634
loop_
_publ_author_name
'Purkayastha, Atanu'
'Dhar, Sourab'
'Mondal, Suvra Prakash'
'Franconetti, Antonio'
'Frontera, Antonio'
'Ganguly, Rakesh'
'Kirillov, Alexander M.'
'Misra, Tarun Kumar'

_publ_section_title
;
 Metal--organic architectures driven by a multifunctional 6-aminouracil
 spacer: structures, noncovalent interactions, and conductivity
;
_journal_issue 4
_journal_name_full CrystEngComm
_journal_page_first 829
_journal_page_last 840
_journal_paper_doi 10.1039/C9CE01437C
_journal_volume 22
_journal_year 2020
_chemical_formula_sum 'C24 H50 N10 Na2 Ni O24 S2'
_chemical_formula_weight 1031.55
_space_group_crystal_system triclinic
_space_group_IT_number 2
_space_group_name_Hall '-P 1'
_space_group_name_H-M_alt 'P -1'
_atom_sites_solution_hydrogens mixed
_atom_sites_solution_primary dual
_audit_update_record
;
2019-12-14 deposited with the CCDC.	2019-12-16 downloaded from the CCDC.
;
_cell_angle_alpha 78.8978(11)
_cell_angle_beta 79.5625(10)
_cell_angle_gamma 88.0006(11)
_cell_formula_units_Z 1
_cell_length_a 8.1407(3)
_cell_length_b 8.7295(3)
_cell_length_c 15.6983(5)
_cell_measurement_reflns_used 408
_cell_measurement_temperature 100.(2)
_cell_measurement_theta_max 29.7054
_cell_measurement_theta_min 2.3568
_cell_volume 1076.60(6)
_computing_cell_refinement 'SAINT V8.38A (Bruker AXS Inc., 2018)'
_computing_data_collection 'APEX3 (Bruker AXS Inc., 2018)'
_computing_data_reduction 'SAINT V8.38A (Bruker AXS Inc., 2018)'
_computing_molecular_graphics 'XP (Bruker AXS Inc., 2018)'
_computing_publication_material 'APEX3 (Bruker AXS Inc., 2018)'
_computing_structure_refinement 'SHELXL-2017/1 (Sheldrick, 2017)'
_computing_structure_solution 'SHELXT (Bruker AXS Inc., 2018)'
_diffrn_ambient_temperature 100.(2)
_diffrn_detector_area_resol_mean 7.4074
_diffrn_measured_fraction_theta_full 0.988
_diffrn_measured_fraction_theta_max 0.988
_diffrn_measurement_device_type 'Photon II CPADs detector'
_diffrn_measurement_method 'phi and omega scans'
_diffrn_radiation_monochromator 'Multilayer Mirror'
_diffrn_radiation_type MoK\a
_diffrn_radiation_wavelength 0.71073
_diffrn_reflns_av_R_equivalents 0.0350
_diffrn_reflns_av_unetI/netI 0.0395
_diffrn_reflns_limit_h_max 11
_diffrn_reflns_limit_h_min -11
_diffrn_reflns_limit_k_max 12
_diffrn_reflns_limit_k_min -12
_diffrn_reflns_limit_l_max 22
_diffrn_reflns_limit_l_min -22
_diffrn_reflns_number 24096
_diffrn_reflns_theta_full 31.11
_diffrn_reflns_theta_max 31.11
_diffrn_reflns_theta_min 2.38
_diffrn_source 'Incoatec microfocus source'
_diffrn_source_type 'Bruker D8 Quest'
_exptl_absorpt_coefficient_mu 0.664
_exptl_absorpt_correction_T_max 0.96
_exptl_absorpt_correction_T_min 0.93
_exptl_absorpt_correction_type 'Numerical Mu Calculated'
_exptl_absorpt_process_details
;
SADABS-2016/2 - Bruker AXS area detector scaling and absorption correction
;
_exptl_crystal_colour red
_exptl_crystal_density_diffrn 1.591
_exptl_crystal_density_method 'not measured'
_exptl_crystal_description block
_exptl_crystal_F_000 538
_exptl_crystal_size_max 0.120
_exptl_crystal_size_mid 0.100
_exptl_crystal_size_min 0.060
_refine_diff_density_max 0.801
_refine_diff_density_min -0.432
_refine_ls_extinction_method none
_refine_ls_goodness_of_fit_ref 1.029
_refine_ls_hydrogen_treatment mixed
_refine_ls_matrix_type full
_refine_ls_number_parameters 335
_refine_ls_number_reflns 6860
_refine_ls_number_restraints 48
_refine_ls_restrained_S_all 1.037
_refine_ls_R_factor_all 0.0479
_refine_ls_R_factor_gt 0.0373
_refine_ls_shift/su_max 0.001
_refine_ls_shift/su_mean 0.000
_refine_ls_structure_factor_coef Fsqd
_refine_ls_weighting_details 'w=1/[\s^2^(Fo^2^)+(0.0364P)^2^+0.8396P] where P=(Fo^2^+2Fc^2^)/3'
_refine_ls_weighting_scheme calc
_refine_ls_wR_factor_gt 0.0860
_refine_ls_wR_factor_ref 0.0920
_reflns_number_gt 5782
_reflns_number_total 6860
_reflns_threshold_expression 'I > 2\s(I)'
_cod_data_source_file c9ce01437c2.cif
_cod_data_source_block rgtm29m
_cod_depositor_comments
;Adding full bibliography for 7239634--7239636.cif.

 Adding full bibliography for 7239634--7239636.cif.
;
_cod_database_code 7239634

loop_
_space_group_symop_operation_xyz
'x, y, z'
'-x, -y, -z'

loop_
_atom_site_type_symbol
_atom_site_label
_atom_site_fract_x
_atom_site_fract_y
_atom_site_fract_z
_atom_site_U_iso_or_equiv
_atom_site_adp_type
_atom_site_calc_flag
_atom_site_refinement_flags_adp
_atom_site_refinement_flags_occupancy
_atom_site_refinement_flags_posn
_atom_site_occupancy
_atom_site_disorder_assembly
_atom_site_disorder_group
Ni Ni1 0.5 0.5 1.0 0.00983(7) Uani d . P S 1.0 . .
Na Na1 0.63474(8) 0.01399(7) 0.57720(4) 0.01438(13) Uani d . . D 1.0 . .
C C1 0.39992(19) 0.18131(17) 0.94847(10) 0.0111(3) Uani d . . . 1.0 . .
C C2 0.52518(18) 0.27532(17) 0.88801(10) 0.0107(3) Uani d . . . 1.0 . .
C C3 0.7322(2) 0.31234(19) 0.74913(10) 0.0154(3) Uani d . . . 1.0 . .
H H3A 0.774127 0.255176 0.70165 0.023 Uiso calc U . R 1.0 . .
H H3B 0.824259 0.331689 0.778165 0.023 Uiso calc U . R 1.0 . .
H H3C 0.68464 0.412167 0.724408 0.023 Uiso calc U . R 1.0 . .
C C4 0.5594(2) 0.07924(18) 0.79518(10) 0.0132(3) Uani d . . . 1.0 . .
C C5 0.4004(2) -0.16252(19) 0.83632(11) 0.0179(3) Uani d . . . 1.0 . .
H H5A 0.35626 -0.234853 0.891014 0.027 Uiso calc U . R 1.0 . .
H H5B 0.501072 -0.207201 0.805816 0.027 Uiso calc U . R 1.0 . .
H H5C 0.316026 -0.1451 0.798162 0.027 Uiso calc U . R 1.0 . .
C C6 0.35858(19) 0.02920(18) 0.93426(10) 0.0121(3) Uani d . . . 1.0 . .
C C7 0.16862(19) 0.39615(18) 1.09811(10) 0.0115(3) Uani d . . . 1.0 . .
C C8 0.08109(19) 0.53577(18) 1.08060(10) 0.0132(3) Uani d . . . 1.0 . .
H H8 0.117435 0.610265 1.028391 0.016 Uiso calc U . R 1.0 . .
C C9 -0.05950(19) 0.56498(18) 1.14005(10) 0.0135(3) Uani d . . . 1.0 . .
H H9 -0.120855 0.65892 1.128318 0.016 Uiso calc U . R 1.0 . .
C C10 -0.10989(19) 0.45588(18) 1.21685(10) 0.0119(3) Uani d . . . 1.0 . .
C C11 -0.0192(2) 0.31940(18) 1.23534(10) 0.0146(3) Uani d . . . 1.0 . .
H H11 -0.052699 0.247048 1.288803 0.018 Uiso calc U . R 1.0 . .
C C12 0.1200(2) 0.28884(18) 1.17573(10) 0.0141(3) Uani d . . . 1.0 . .
H H12 0.181769 0.195239 1.187876 0.017 Uiso calc U . R 1.0 . .
N N1 0.31241(16) 0.36541(15) 1.03438(8) 0.0110(2) Uani d . . . 1.0 . .
N N2 0.29508(16) 0.23088(15) 1.01391(8) 0.0113(2) Uani d . . . 1.0 . .
N N3 0.56367(17) 0.41123(16) 0.90076(9) 0.0132(2) Uani d . . . 1.0 . .
H H3 0.626(3) 0.462(3) 0.8560(15) 0.02 Uiso d U . . 1.0 . .
N N4 0.60267(16) 0.21950(15) 0.81378(8) 0.0119(2) Uani d . . . 1.0 . .
N N5 0.44227(17) -0.01286(15) 0.85728(9) 0.0134(2) Uani d . . . 1.0 . .
O O3 -0.43278(14) 0.43147(14) 1.26200(8) 0.0161(2) Uani d . . . 1.0 . .
O O4 -0.26989(15) 0.40167(15) 1.37757(8) 0.0194(2) Uani d . . . 1.0 . .
O O5 -0.30039(15) 0.65790(13) 1.28845(8) 0.0186(2) Uani d . . . 1.0 . .
O O6 0.25501(15) -0.06093(13) 0.98452(8) 0.0162(2) Uani d . . . 1.0 . .
O O7 0.62432(16) 0.03546(14) 0.72779(8) 0.0186(2) Uani d . . . 1.0 . .
O O8A 0.6979(12) -0.2510(9) 0.6152(9) 0.0297(18) Uani d U P D 0.41(2) A 1
H H8AA 0.60833 -0.326765 0.633091 0.045 Uiso d U P R 0.41(2) A 1
H H8AB 0.749785 -0.276456 0.666483 0.045 Uiso d U P R 0.41(2) A 1
O O9A 0.4923(12) 0.2513(10) 0.5565(7) 0.0272(15) Uani d U P D 0.41(2) A 1
H H9AA 0.551228 0.319893 0.514665 0.041 Uiso d U P R 0.41(2) A 1
H H9AB 0.483216 0.293312 0.603867 0.041 Uiso d U P R 0.41(2) A 1
O O8B 0.6713(8) -0.2599(6) 0.5909(4) 0.0197(9) Uani d U P D 0.59(2) A 2
H H8BA 0.624033 -0.314283 0.646191 0.029 Uiso d U P R 0.59(2) A 2
H H8BB 0.781528 -0.290743 0.587365 0.029 Uiso d U P R 0.59(2) A 2
O O9B 0.5419(13) 0.2733(8) 0.5617(4) 0.0315(14) Uani d U P D 0.59(2) A 2
H H9BA 0.607003 0.335652 0.581327 0.047 Uiso d U P R 0.59(2) A 2
H H9BB 0.442219 0.27926 0.597027 0.047 Uiso d U P R 0.59(2) A 2
O O10 0.92291(16) 0.08891(17) 0.56005(9) 0.0226(3) Uani d . . D 1.0 . .
H H10 0.954487 0.076774 0.612437 0.034 Uiso d U . DR 1.0 . .
H H10A 0.949996 0.194834 0.526123 0.034 Uiso d U P DR 0.53(3) B 1
H H10B 0.950219 0.012867 0.532032 0.038(17) Uiso d . P DR 0.47(3) B 2
O O11 0.65282(16) 0.07064(15) 0.41778(8) 0.0173(2) Uani d . . . 1.0 . .
H H11A 0.716(3) 0.028(3) 0.3824(16) 0.026 Uiso d U . . 1.0 . .
H H11B 0.678(3) 0.161(3) 0.4019(16) 0.026 Uiso d U . . 1.0 . .
O O12 0.00154(17) 0.96984(16) 0.12519(8) 0.0226(3) Uani d . . G 1.0 . .
H H12A 0.097126 0.966673 0.090213 0.034 Uiso d U . G 1.0 . .
H H12B -0.067753 1.027867 0.096881 0.034 Uiso d U . G 1.0 . .
O O13 0.88771(16) 0.91464(15) 0.30393(8) 0.0177(2) Uani d . . . 1.0 . .
H H13A 0.930(3) 0.942(3) 0.2523(17) 0.027 Uiso d U . . 1.0 . .
H H13B 0.842(3) 0.829(3) 0.3075(16) 0.027 Uiso d U . . 1.0 . .
O O14 1.00511(17) 0.37761(17) 0.45723(9) 0.0256(3) Uani d . . DG 1.0 . .
H H14 0.916492 0.395945 0.433147 0.038 Uiso d U . DG 1.0 . .
H H14A 1.019875 0.462665 0.47608 0.038 Uiso d U P DG 0.53(3) B 1
H H14B 0.973968 0.275804 0.501926 0.038 Uiso d U P DG 0.47(3) B 2
S S1 -0.29246(5) 0.49008(4) 1.29172(2) 0.01173(8) Uani d . . . 1.0 . .

loop_
_atom_site_aniso_label
_atom_site_aniso_U_11
_atom_site_aniso_U_22
_atom_site_aniso_U_33
_atom_site_aniso_U_12
_atom_site_aniso_U_13
_atom_site_aniso_U_23
Ni1 0.00948(13) 0.01037(13) 0.00958(12) -0.00081(9) 0.00180(9) -0.00489(10)
Na1 0.0137(3) 0.0158(3) 0.0138(3) 0.0006(2) -0.0006(2) -0.0051(2)
C1 0.0101(6) 0.0121(6) 0.0117(6) 0.0005(5) -0.0005(5) -0.0053(5)
C2 0.0093(6) 0.0134(6) 0.0102(6) 0.0021(5) -0.0013(5) -0.0049(5)
C3 0.0142(7) 0.0172(7) 0.0139(7) -0.0017(6) 0.0038(6) -0.0063(6)
C4 0.0154(7) 0.0128(7) 0.0129(7) 0.0030(5) -0.0041(6) -0.0052(5)
C5 0.0233(8) 0.0119(7) 0.0205(8) -0.0003(6) -0.0026(6) -0.0090(6)
C6 0.0106(7) 0.0133(7) 0.0134(7) 0.0024(5) -0.0024(5) -0.0053(5)
C7 0.0093(6) 0.0131(6) 0.0127(6) -0.0012(5) 0.0014(5) -0.0069(5)
C8 0.0123(7) 0.0137(7) 0.0124(6) 0.0004(5) 0.0009(5) -0.0028(5)
C9 0.0127(7) 0.0130(7) 0.0140(7) 0.0020(5) -0.0002(6) -0.0034(5)
C10 0.0105(7) 0.0134(7) 0.0116(6) -0.0005(5) 0.0008(5) -0.0047(5)
C11 0.0140(7) 0.0129(7) 0.0145(7) -0.0004(5) 0.0030(6) -0.0016(6)
C12 0.0136(7) 0.0119(7) 0.0158(7) 0.0010(5) 0.0018(6) -0.0043(6)
N1 0.0104(6) 0.0106(6) 0.0121(6) -0.0001(4) 0.0015(5) -0.0053(5)
N2 0.0105(6) 0.0122(6) 0.0119(6) 0.0007(4) -0.0009(5) -0.0047(5)
N3 0.0140(6) 0.0137(6) 0.0114(6) -0.0021(5) 0.0027(5) -0.0052(5)
N4 0.0120(6) 0.0131(6) 0.0113(6) 0.0005(5) 0.0000(5) -0.0058(5)
N5 0.0152(6) 0.0119(6) 0.0144(6) 0.0004(5) -0.0015(5) -0.0068(5)
O3 0.0119(5) 0.0188(6) 0.0187(5) -0.0018(4) -0.0009(4) -0.0077(5)
O4 0.0151(6) 0.0294(7) 0.0131(5) 0.0022(5) -0.0005(4) -0.0049(5)
O5 0.0162(6) 0.0137(5) 0.0250(6) -0.0015(4) 0.0060(5) -0.0102(5)
O6 0.0152(6) 0.0136(5) 0.0191(5) -0.0026(4) 0.0018(4) -0.0055(4)
O7 0.0230(6) 0.0193(6) 0.0142(5) 0.0014(5) 0.0008(5) -0.0096(5)
O8A 0.021(3) 0.020(2) 0.038(4) 0.0042(19) 0.006(2) 0.007(3)
O9A 0.024(3) 0.035(3) 0.025(3) 0.009(2) -0.002(2) -0.016(2)
O8B 0.0162(17) 0.0194(13) 0.022(2) 0.0032(10) -0.0028(12) -0.0007(12)
O9B 0.050(4) 0.030(2) 0.0118(14) 0.024(2) -0.001(2) -0.0042(15)
O10 0.0169(6) 0.0332(7) 0.0195(6) -0.0025(5) -0.0014(5) -0.0109(6)
O11 0.0158(6) 0.0185(6) 0.0162(5) 0.0003(5) 0.0022(4) -0.0047(5)
O12 0.0185(6) 0.0296(7) 0.0177(6) -0.0039(5) 0.0026(5) -0.0039(5)
O13 0.0195(6) 0.0177(6) 0.0159(6) -0.0030(5) 0.0008(5) -0.0063(5)
O14 0.0209(7) 0.0308(7) 0.0298(7) 0.0057(5) -0.0104(6) -0.0129(6)
S1 0.00967(17) 0.01278(17) 0.01253(16) -0.00011(12) 0.00171(13) -0.00529(13)

loop_
_atom_type_symbol
_atom_type_description
_atom_type_scat_dispersion_real
_atom_type_scat_dispersion_imag
_atom_type_scat_source
C C 0.0033 0.0016 'International Tables Vol C Tables 4.2.6.8 and 6.1.1.4'
H H 0.0000 0.0000 'International Tables Vol C Tables 4.2.6.8 and 6.1.1.4'
N N 0.0061 0.0033 'International Tables Vol C Tables 4.2.6.8 and 6.1.1.4'
Na Na 0.0362 0.0249 'International Tables Vol C Tables 4.2.6.8 and 6.1.1.4'
Ni Ni 0.3393 1.1124 'International Tables Vol C Tables 4.2.6.8 and 6.1.1.4'
O O 0.0106 0.0060 'International Tables Vol C Tables 4.2.6.8 and 6.1.1.4'
S S 0.1246 0.1234 'International Tables Vol C Tables 4.2.6.8 and 6.1.1.4'

loop_
_geom_angle_atom_site_label_1
_geom_angle_atom_site_label_2
_geom_angle_atom_site_label_3
_geom_angle_site_symmetry_1
_geom_angle_site_symmetry_3
_geom_angle
N3 Ni1 N3 2_667 . 180.0
N3 Ni1 N1 2_667 2_667 89.16(6)
N3 Ni1 N1 . 2_667 90.84(6)
N3 Ni1 N1 2_667 . 90.84(6)
N3 Ni1 N1 . . 89.16(6)
N1 Ni1 N1 2_667 . 180.0
O9A Na1 O8A . . 163.1(3)
O9B Na1 O8B . . 168.2(2)
O9A Na1 O7 . . 88.5(3)
O8A Na1 O7 . . 88.8(4)
O9B Na1 O7 . . 83.81(17)
O8B Na1 O7 . . 99.24(16)
O9A Na1 O10 . . 104.0(3)
O8A Na1 O10 . . 92.3(3)
O9B Na1 O10 . . 92.8(3)
O8B Na1 O10 . . 98.89(16)
O7 Na1 O10 . . 84.06(5)
O9A Na1 O11 . . 78.4(3)
O8A Na1 O11 . . 106.4(4)
O9B Na1 O11 . . 81.56(16)
O8B Na1 O11 . . 96.37(16)
O7 Na1 O11 . . 164.02(5)
O10 Na1 O11 . . 90.25(5)
O9A Na1 O11 . 2_656 77.8(2)
O8A Na1 O11 . 2_656 86.4(3)
O9B Na1 O11 . 2_656 89.3(3)
O8B Na1 O11 . 2_656 78.95(16)
O7 Na1 O11 . 2_656 100.80(5)
O10 Na1 O11 . 2_656 174.92(5)
O11 Na1 O11 . 2_656 85.45(5)
O9A Na1 Na1 . 2_656 73.7(3)
O8A Na1 Na1 . 2_656 98.5(4)
O7 Na1 Na1 . 2_656 141.15(5)
O10 Na1 Na1 . 2_656 133.22(4)
O11 Na1 Na1 . 2_656 43.03(3)
O11 Na1 Na1 2_656 2_656 42.41(3)
N2 C1 C2 . . 124.47(13)
N2 C1 C6 . . 114.04(14)
C2 C1 C6 . . 120.78(13)
N3 C2 N4 . . 120.76(14)
N3 C2 C1 . . 121.05(13)
N4 C2 C1 . . 118.17(13)
O7 C4 N4 . . 121.60(15)
O7 C4 N5 . . 120.72(14)
N4 C4 N5 . . 117.66(13)
O6 C6 N5 . . 119.42(14)
O6 C6 C1 . . 124.81(13)
N5 C6 C1 . . 115.77(14)
C12 C7 C8 . . 120.70(13)
C12 C7 N1 . . 120.35(13)
C8 C7 N1 . . 118.94(14)
C9 C8 C7 . . 119.55(15)
C8 C9 C10 . . 119.61(14)
C11 C10 C9 . . 120.61(14)
C11 C10 S1 . . 119.53(12)
C9 C10 S1 . . 119.86(11)
C12 C11 C10 . . 119.99(15)
C11 C12 C7 . . 119.49(14)
N2 N1 C7 . . 109.47(12)
N2 N1 Ni1 . . 128.20(10)
C7 N1 Ni1 . . 122.04(9)
N1 N2 C1 . . 122.03(13)
C2 N3 Ni1 . . 128.87(12)
C4 N4 C2 . . 122.70(14)
C4 N4 C3 . . 116.94(12)
C2 N4 C3 . . 120.32(13)
C6 N5 C4 . . 124.72(13)
C6 N5 C5 . . 118.74(14)
C4 N5 C5 . . 116.47(12)
C4 O7 Na1 . . 152.35(11)
Na1 O11 Na1 . 2_656 94.55(5)
O3 S1 O5 . . 112.80(7)
O3 S1 O4 . . 111.44(8)
O5 S1 O4 . . 113.04(7)
O3 S1 C10 . . 106.93(7)
O5 S1 C10 . . 106.30(7)
O4 S1 C10 . . 105.73(7)

loop_
_geom_bond_atom_site_label_1
_geom_bond_atom_site_label_2
_geom_bond_site_symmetry_2
_geom_bond_distance
Ni1 N3 2_667 1.8548(12)
Ni1 N3 . 1.8548(12)
Ni1 N1 2_667 1.8937(13)
Ni1 N1 . 1.8937(13)
Na1 O9A . 2.335(8)
Na1 O8A . 2.338(7)
Na1 O9B . 2.343(5)
Na1 O8B . 2.372(5)
Na1 O7 . 2.3933(13)
Na1 O10 . 2.4112(14)
Na1 O11 . 2.4339(14)
Na1 O11 2_656 2.4624(14)
Na1 Na1 2_656 3.5970(13)
C1 N2 . 1.3412(18)
C1 C2 . 1.422(2)
C1 C6 . 1.449(2)
C2 N3 . 1.299(2)
C2 N4 . 1.3871(18)
C3 N4 . 1.468(2)
C4 O7 . 1.2181(18)
C4 N4 . 1.3834(19)
C4 N5 . 1.386(2)
C5 N5 . 1.4726(19)
C6 O6 . 1.232(2)
C6 N5 . 1.3836(19)
C7 C12 . 1.389(2)
C7 C8 . 1.396(2)
C7 N1 . 1.4493(18)
C8 C9 . 1.389(2)
C9 C10 . 1.391(2)
C10 C11 . 1.390(2)
C10 S1 . 1.7751(15)
C11 C12 . 1.387(2)
N1 N2 . 1.2944(17)
O3 S1 . 1.4526(12)
O4 S1 . 1.4577(13)
O5 S1 . 1.4555(12)
